data_4508188
loop_
_publ_author_name
'Skobridis, Konstantinos'
'Theodorou, Vassiliki'
'Seichter, Wilhelm'
'Weber, Edwin'

_publ_section_title
;
 Host Polymorphs and Crystalline Host--Guest Complexes of
 3,3&#x2032;-Bis(9-hydroxy-9-fluorenyl)biphenyl
;
_journal_issue 9
_journal_name_full 'Crystal Growth &amp; Design'
_journal_page_first 3985
_journal_paper_doi 10.1021/cg400707s
_journal_volume 13
_journal_year 2013
_chemical_formula_moiety 'C38 H26 O2, 3(C4 H8 O2)'
_chemical_formula_sum 'C50 H50 O8'
_chemical_formula_weight 778.90
_chemical_name_systematic
; 
 ? 
;
_space_group_IT_number 2
_symmetry_cell_setting triclinic
_symmetry_space_group_name_Hall '-P 1'
_symmetry_space_group_name_H-M 'P -1'
_atom_sites_solution_hydrogens geom
_atom_sites_solution_primary direct
_atom_sites_solution_secondary difmap
_audit_creation_method SHELXL-97
_cell_angle_alpha 95.525(1)
_cell_angle_beta 91.841(1)
_cell_angle_gamma 111.525(1)
_cell_formula_units_Z 1
_cell_length_a 8.3229(2)
_cell_length_b 8.4570(2)
_cell_length_c 15.3718(3)
_cell_measurement_reflns_used 9893
_cell_measurement_temperature 100(2)
_cell_measurement_theta_max 31.50
_cell_measurement_theta_min 2.61
_cell_volume 999.17(4)
_computing_cell_refinement 'SAINT-NT (Sheldrick, 2008)'
_computing_data_collection 'Kappa APEX 2 (Bruker-AXS)'
_computing_data_reduction SAINT
_computing_molecular_graphics 'ORTEP-3 (Farrugia)'
_computing_publication_material SHELXTL
_computing_structure_refinement 'SHELXL-97 (Sheldrick, 2008)'
_computing_structure_solution 'SHELXS-97 (Sheldrick, 2008)'
_diffrn_ambient_temperature 100(2)
_diffrn_measured_fraction_theta_full 0.997
_diffrn_measured_fraction_theta_max 0.997
_diffrn_measurement_device_type 'CCD area detector'
_diffrn_measurement_method 'phi and omega scans'
_diffrn_radiation_monochromator graphite
_diffrn_radiation_source 'fine-focus sealed tube'
_diffrn_radiation_type MoK\a
_diffrn_radiation_wavelength 0.71073
_diffrn_reflns_av_R_equivalents 0.0263
_diffrn_reflns_av_sigmaI/netI 0.0257
_diffrn_reflns_limit_h_max 11
_diffrn_reflns_limit_h_min -11
_diffrn_reflns_limit_k_max 11
_diffrn_reflns_limit_k_min -11
_diffrn_reflns_limit_l_max 21
_diffrn_reflns_limit_l_min -20
_diffrn_reflns_number 21153
_diffrn_reflns_theta_full 29.10
_diffrn_reflns_theta_max 29.10
_diffrn_reflns_theta_min 1.33
_exptl_absorpt_coefficient_mu 0.087
_exptl_absorpt_correction_type none
_exptl_crystal_colour colourless
_exptl_crystal_density_diffrn 1.294
_exptl_crystal_density_method 'not measured'
_exptl_crystal_description irregular
_exptl_crystal_F_000 414
_exptl_crystal_size_max 0.48
_exptl_crystal_size_mid 0.33
_exptl_crystal_size_min 0.13
_refine_diff_density_max 0.300
_refine_diff_density_min -0.241
_refine_diff_density_rms 0.046
_refine_ls_extinction_method none
_refine_ls_goodness_of_fit_ref 1.046
_refine_ls_hydrogen_treatment constr
_refine_ls_matrix_type full
_refine_ls_number_parameters 263
_refine_ls_number_reflns 5347
_refine_ls_number_restraints 0
_refine_ls_restrained_S_all 1.046
_refine_ls_R_factor_all 0.0497
_refine_ls_R_factor_gt 0.0397
_refine_ls_shift/su_max 0.000
_refine_ls_shift/su_mean 0.000
_refine_ls_structure_factor_coef Fsqd
_refine_ls_weighting_details 'calc w=1/[\s^2^(Fo^2^)+(0.0593P)^2^+0.2846P] where P=(Fo^2^+2Fc^2^)/3'
_refine_ls_weighting_scheme calc
_refine_ls_wR_factor_gt 0.1036
_refine_ls_wR_factor_ref 0.1133
_reflns_number_gt 4469
_reflns_number_total 5347
_reflns_threshold_expression >2sigma(I)
_cod_data_source_file cg400707s_si_006.cif
_cod_data_source_block skob_109a_0m
_cod_database_code 4508188

loop_
_symmetry_equiv_pos_as_xyz
'x, y, z'
'-x, -y, -z'

loop_
_atom_site_label
_atom_site_type_symbol
_atom_site_fract_x
_atom_site_fract_y
_atom_site_fract_z
_atom_site_U_iso_or_equiv
_atom_site_adp_type
_atom_site_occupancy
_atom_site_symmetry_multiplicity
_atom_site_calc_flag
_atom_site_refinement_flags
O1 O 0.84305(10) 0.93898(9) 0.36317(5) 0.01800(17) Uani 1 1 d .
H1 H 0.9013 1.0270 0.3406 0.027 Uiso 1 1 calc R
C1 C 0.83490(13) 0.73305(13) 0.23526(7) 0.0147(2) Uani 1 1 d .
C2 C 0.66966(14) 0.67469(14) 0.19446(7) 0.0186(2) Uani 1 1 d .
H2 H 0.5743 0.6765 0.2263 0.022 Uiso 1 1 calc R
C3 C 0.64593(15) 0.61335(15) 0.10584(8) 0.0221(2) Uani 1 1 d .
H3 H 0.5335 0.5749 0.0768 0.027 Uiso 1 1 calc R
C4 C 0.78487(15) 0.60761(15) 0.05914(8) 0.0232(2) Uani 1 1 d .
H4 H 0.7659 0.5638 -0.0011 0.028 Uiso 1 1 calc R
C5 C 0.95155(14) 0.66557(14) 0.10011(7) 0.0195(2) Uani 1 1 d .
H5 H 1.0465 0.6617 0.0685 0.023 Uiso 1 1 calc R
C6 C 0.97516(13) 0.72915(13) 0.18842(7) 0.0149(2) Uani 1 1 d .
C7 C 1.13355(13) 0.80351(13) 0.24777(7) 0.0148(2) Uani 1 1 d .
C8 C 1.30540(13) 0.83368(14) 0.23196(7) 0.0182(2) Uani 1 1 d .
H8 H 1.3356 0.7977 0.1765 0.022 Uiso 1 1 calc R
C9 C 1.43179(14) 0.91812(14) 0.29981(8) 0.0213(2) Uani 1 1 d .
H9 H 1.5501 0.9411 0.2903 0.026 Uiso 1 1 calc R
C10 C 1.38728(14) 0.96931(14) 0.38124(8) 0.0215(2) Uani 1 1 d .
H10 H 1.4759 1.0283 0.4263 0.026 Uiso 1 1 calc R
C11 C 1.21429(14) 0.93545(14) 0.39796(7) 0.0185(2) Uani 1 1 d .
H11 H 1.1839 0.9688 0.4539 0.022 Uiso 1 1 calc R
C12 C 1.08876(13) 0.85190(13) 0.33050(7) 0.0146(2) Uani 1 1 d .
C13 C 0.89284(13) 0.80082(13) 0.33174(7) 0.0145(2) Uani 1 1 d .
C14 C 0.81123(13) 0.65504(13) 0.38719(7) 0.0148(2) Uani 1 1 d .
C15 C 0.87984(15) 0.52860(14) 0.39230(8) 0.0212(2) Uani 1 1 d .
H15 H 0.9803 0.5348 0.3630 0.025 Uiso 1 1 calc R
C16 C 0.80106(16) 0.39341(15) 0.44038(8) 0.0245(2) Uani 1 1 d .
H16 H 0.8480 0.3072 0.4439 0.029 Uiso 1 1 calc R
C17 C 0.65449(15) 0.38365(14) 0.48315(7) 0.0200(2) Uani 1 1 d .
H17 H 0.6037 0.2920 0.5170 0.024 Uiso 1 1 calc R
C18 C 0.57976(13) 0.50614(13) 0.47744(6) 0.0142(2) Uani 1 1 d .
C19 C 0.66179(13) 0.64238(13) 0.42891(7) 0.0151(2) Uani 1 1 d .
H19 H 0.6142 0.7279 0.4245 0.018 Uiso 1 1 calc R
O1A O 0.22970(11) 0.30454(12) 0.15004(6) 0.0282(2) Uani 1 1 d .
O2A O 0.02030(11) 0.23815(11) 0.29349(5) 0.02264(18) Uani 1 1 d .
C1A C 0.29579(15) 0.28209(15) 0.23301(8) 0.0233(2) Uani 1 1 d .
H1A1 H 0.4212 0.3519 0.2418 0.028 Uiso 1 1 calc R
H1A2 H 0.2805 0.1605 0.2339 0.028 Uiso 1 1 calc R
C2A C 0.20320(15) 0.33464(15) 0.30622(8) 0.0234(2) Uani 1 1 d .
H2A1 H 0.2482 0.3151 0.3629 0.028 Uiso 1 1 calc R
H2A2 H 0.2254 0.4583 0.3081 0.028 Uiso 1 1 calc R
C3A C -0.04603(16) 0.25850(17) 0.21003(9) 0.0272(3) Uani 1 1 d .
H3A1 H -0.0317 0.3797 0.2084 0.033 Uiso 1 1 calc R
H3A2 H -0.1712 0.1877 0.2011 0.033 Uiso 1 1 calc R
C4A C 0.04813(16) 0.20542(18) 0.13785(8) 0.0293(3) Uani 1 1 d .
H4A1 H 0.0284 0.0826 0.1375 0.035 Uiso 1 1 calc R
H4A2 H 0.0021 0.2216 0.0806 0.035 Uiso 1 1 calc R
O1B O 0.65168(11) 0.15050(11) 0.00461(6) 0.0273(2) Uani 1 1 d .
C1B C 0.51407(16) 0.13898(16) 0.05987(9) 0.0288(3) Uani 1 1 d .
H1B1 H 0.5077 0.2534 0.0727 0.035 Uiso 1 1 calc R
H1B2 H 0.5379 0.1008 0.1161 0.035 Uiso 1 1 calc R
C2B C 0.65683(16) -0.01491(16) -0.01686(10) 0.0292(3) Uani 1 1 d .
H2B1 H 0.6847 -0.0576 0.0371 0.035 Uiso 1 1 calc R
H2B2 H 0.7494 -0.0072 -0.0570 0.035 Uiso 1 1 calc R

loop_
_atom_site_aniso_label
_atom_site_aniso_U_11
_atom_site_aniso_U_22
_atom_site_aniso_U_33
_atom_site_aniso_U_23
_atom_site_aniso_U_13
_atom_site_aniso_U_12
O1 0.0187(4) 0.0145(3) 0.0222(4) 0.0049(3) 0.0084(3) 0.0066(3)
C1 0.0135(5) 0.0144(4) 0.0154(5) 0.0043(4) 0.0020(4) 0.0036(4)
C2 0.0135(5) 0.0191(5) 0.0224(5) 0.0050(4) 0.0022(4) 0.0042(4)
C3 0.0166(5) 0.0227(5) 0.0225(6) 0.0034(4) -0.0046(4) 0.0023(4)
C4 0.0237(6) 0.0235(5) 0.0166(5) 0.0016(4) -0.0015(4) 0.0026(4)
C5 0.0193(5) 0.0209(5) 0.0165(5) 0.0027(4) 0.0035(4) 0.0050(4)
C6 0.0130(4) 0.0152(5) 0.0157(5) 0.0042(4) 0.0019(4) 0.0036(4)
C7 0.0133(5) 0.0146(4) 0.0160(5) 0.0040(4) 0.0017(4) 0.0040(4)
C8 0.0148(5) 0.0184(5) 0.0223(5) 0.0043(4) 0.0047(4) 0.0063(4)
C9 0.0120(5) 0.0213(5) 0.0306(6) 0.0074(4) 0.0012(4) 0.0051(4)
C10 0.0167(5) 0.0197(5) 0.0241(5) 0.0052(4) -0.0041(4) 0.0020(4)
C11 0.0192(5) 0.0174(5) 0.0168(5) 0.0033(4) 0.0003(4) 0.0041(4)
C12 0.0126(4) 0.0143(4) 0.0163(5) 0.0050(4) 0.0029(4) 0.0036(4)
C13 0.0128(4) 0.0152(4) 0.0156(5) 0.0033(4) 0.0037(4) 0.0047(4)
C14 0.0143(5) 0.0149(4) 0.0135(4) 0.0022(4) 0.0025(4) 0.0032(4)
C15 0.0210(5) 0.0197(5) 0.0258(6) 0.0071(4) 0.0119(4) 0.0090(4)
C16 0.0270(6) 0.0197(5) 0.0332(6) 0.0101(5) 0.0143(5) 0.0133(5)
C17 0.0226(5) 0.0162(5) 0.0226(5) 0.0065(4) 0.0095(4) 0.0072(4)
C18 0.0133(5) 0.0142(4) 0.0130(4) 0.0010(4) 0.0022(4) 0.0026(4)
C19 0.0147(5) 0.0159(5) 0.0145(5) 0.0032(4) 0.0023(4) 0.0050(4)
O1A 0.0247(4) 0.0343(5) 0.0230(4) 0.0083(4) 0.0077(3) 0.0063(4)
O2A 0.0234(4) 0.0224(4) 0.0232(4) 0.0080(3) 0.0083(3) 0.0080(3)
C1A 0.0203(5) 0.0219(5) 0.0270(6) 0.0048(4) 0.0036(4) 0.0065(4)
C2A 0.0249(6) 0.0197(5) 0.0227(6) 0.0015(4) 0.0024(4) 0.0052(4)
C3A 0.0226(6) 0.0304(6) 0.0315(7) 0.0129(5) 0.0044(5) 0.0107(5)
C4A 0.0259(6) 0.0359(7) 0.0215(6) 0.0058(5) 0.0012(5) 0.0055(5)
O1B 0.0239(4) 0.0197(4) 0.0352(5) 0.0015(3) 0.0115(4) 0.0040(3)
C1B 0.0271(6) 0.0223(6) 0.0331(7) -0.0014(5) 0.0122(5) 0.0052(5)
C2B 0.0230(6) 0.0241(6) 0.0408(7) 0.0028(5) 0.0099(5) 0.0088(5)

loop_
_atom_type_symbol
_atom_type_description
_atom_type_scat_dispersion_real
_atom_type_scat_dispersion_imag
_atom_type_scat_source
C C 0.0033 0.0016 'International Tables Vol C Tables 4.2.6.8 and 6.1.1.4'
H H 0.0000 0.0000 'International Tables Vol C Tables 4.2.6.8 and 6.1.1.4'
O O 0.0106 0.0060 'International Tables Vol C Tables 4.2.6.8 and 6.1.1.4'

loop_
_geom_angle_atom_site_label_1
_geom_angle_atom_site_label_2
_geom_angle_atom_site_label_3
_geom_angle
_geom_angle_site_symmetry_1
_geom_angle_site_symmetry_3
C13 O1 H1 109.5 . .
C2 C1 C6 120.63(10) . .
C2 C1 C13 128.47(9) . .
C6 C1 C13 110.85(9) . .
C1 C2 C3 118.69(10) . .
C1 C2 H2 120.7 . .
C3 C2 H2 120.7 . .
C2 C3 C4 120.88(10) . .
C2 C3 H3 119.6 . .
C4 C3 H3 119.6 . .
C3 C4 C5 120.62(10) . .
C3 C4 H4 119.7 . .
C5 C4 H4 119.7 . .
C6 C5 C4 118.32(10) . .
C6 C5 H5 120.8 . .
C4 C5 H5 120.8 . .
C5 C6 C1 120.84(10) . .
C5 C6 C7 130.75(10) . .
C1 C6 C7 108.39(9) . .
C8 C7 C12 120.86(10) . .
C8 C7 C6 130.52(10) . .
C12 C7 C6 108.59(9) . .
C7 C8 C9 118.06(10) . .
C7 C8 H8 121.0 . .
C9 C8 H8 121.0 . .
C10 C9 C8 120.93(10) . .
C10 C9 H9 119.5 . .
C8 C9 H9 119.5 . .
C9 C10 C11 121.12(10) . .
C9 C10 H10 119.4 . .
C11 C10 H10 119.4 . .
C12 C11 C10 117.94(10) . .
C12 C11 H11 121.0 . .
C10 C11 H11 121.0 . .
C11 C12 C7 121.05(10) . .
C11 C12 C13 128.16(10) . .
C7 C12 C13 110.79(9) . .
O1 C13 C12 113.20(8) . .
O1 C13 C14 107.65(8) . .
C12 C13 C14 112.53(8) . .
O1 C13 C1 113.94(8) . .
C12 C13 C1 101.05(8) . .
C14 C13 C1 108.41(8) . .
C19 C14 C15 119.47(9) . .
C19 C14 C13 120.14(9) . .
C15 C14 C13 120.29(9) . .
C16 C15 C14 119.84(10) . .
C16 C15 H15 120.1 . .
C14 C15 H15 120.1 . .
C17 C16 C15 120.31(10) . .
C17 C16 H16 119.8 . .
C15 C16 H16 119.8 . .
C16 C17 C18 121.26(10) . .
C16 C17 H17 119.4 . .
C18 C17 H17 119.4 . .
C17 C18 C19 117.58(9) . .
C17 C18 C18 121.13(11) . 2_666
C19 C18 C18 121.28(11) . 2_666
C14 C19 C18 121.51(9) . .
C14 C19 H19 119.2 . .
C18 C19 H19 119.2 . .
C1A O1A C4A 109.51(9) . .
C3A O2A C2A 110.47(9) . .
O1A C1A C2A 110.71(10) . .
O1A C1A H1A1 109.5 . .
C2A C1A H1A1 109.5 . .
O1A C1A H1A2 109.5 . .
C2A C1A H1A2 109.5 . .
H1A1 C1A H1A2 108.1 . .
O2A C2A C1A 110.43(9) . .
O2A C2A H2A1 109.6 . .
C1A C2A H2A1 109.6 . .
O2A C2A H2A2 109.6 . .
C1A C2A H2A2 109.6 . .
H2A1 C2A H2A2 108.1 . .
O2A C3A C4A 110.35(10) . .
O2A C3A H3A1 109.6 . .
C4A C3A H3A1 109.6 . .
O2A C3A H3A2 109.6 . .
C4A C3A H3A2 109.6 . .
H3A1 C3A H3A2 108.1 . .
O1A C4A C3A 110.54(11) . .
O1A C4A H4A1 109.5 . .
C3A C4A H4A1 109.5 . .
O1A C4A H4A2 109.5 . .
C3A C4A H4A2 109.5 . .
H4A1 C4A H4A2 108.1 . .
C2B O1B C1B 109.60(9) . .
O1B C1B C2B 111.02(10) . 2_655
O1B C1B H1B1 109.4 . .
C2B C1B H1B1 109.4 2_655 .
O1B C1B H1B2 109.4 . .
C2B C1B H1B2 109.4 2_655 .
H1B1 C1B H1B2 108.0 . .
O1B C2B C1B 111.19(10) . 2_655
O1B C2B H2B1 109.4 . .
C1B C2B H2B1 109.4 2_655 .
O1B C2B H2B2 109.4 . .
C1B C2B H2B2 109.4 2_655 .
H2B1 C2B H2B2 108.0 . .

loop_
_geom_bond_atom_site_label_1
_geom_bond_atom_site_label_2
_geom_bond_distance
_geom_bond_site_symmetry_2
O1 C13 1.4247(12) .
O1 H1 0.8400 .
C1 C2 1.3839(14) .
C1 C6 1.4000(14) .
C1 C13 1.5323(14) .
C2 C3 1.3911(16) .
C2 H2 0.9500 .
C3 C4 1.3938(17) .
C3 H3 0.9500 .
C4 C5 1.3953(16) .
C4 H4 0.9500 .
C5 C6 1.3911(15) .
C5 H5 0.9500 .
C6 C7 1.4729(14) .
C7 C8 1.3915(14) .
C7 C12 1.4022(14) .
C8 C9 1.3925(16) .
C8 H8 0.9500 .
C9 C10 1.3909(17) .
C9 H9 0.9500 .
C10 C11 1.3987(16) .
C10 H10 0.9500 .
C11 C12 1.3833(15) .
C11 H11 0.9500 .
C12 C13 1.5272(14) .
C13 C14 1.5274(14) .
C14 C19 1.3916(14) .
C14 C15 1.3918(15) .
C15 C16 1.3881(15) .
C15 H15 0.9500 .
C16 C17 1.3840(15) .
C16 H16 0.9500 .
C17 C18 1.3980(14) .
C17 H17 0.9500 .
C18 C19 1.4040(14) .
C18 C18 1.4920(19) 2_666
C19 H19 0.9500 .
O1A C1A 1.4295(15) .
O1A C4A 1.4295(15) .
O2A C3A 1.4308(15) .
O2A C2A 1.4352(14) .
C1A C2A 1.5061(16) .
C1A H1A1 0.9900 .
C1A H1A2 0.9900 .
C2A H2A1 0.9900 .
C2A H2A2 0.9900 .
C3A C4A 1.5049(18) .
C3A H3A1 0.9900 .
C3A H3A2 0.9900 .
C4A H4A1 0.9900 .
C4A H4A2 0.9900 .
O1B C2B 1.4225(15) .
O1B C1B 1.4281(14) .
C1B C2B 1.5073(18) 2_655
C1B H1B1 0.9900 .
C1B H1B2 0.9900 .
C2B C1B 1.5073(18) 2_655
C2B H2B1 0.9900 .
C2B H2B2 0.9900 .

loop_
_geom_torsion_atom_site_label_1
_geom_torsion_atom_site_label_2
_geom_torsion_atom_site_label_3
_geom_torsion_atom_site_label_4
_geom_torsion
_geom_torsion_site_symmetry_1
_geom_torsion_site_symmetry_4
C6 C1 C2 C3 -0.50(15) . .
C13 C1 C2 C3 -177.97(10) . .
C1 C2 C3 C4 1.16(17) . .
C2 C3 C4 C5 -0.87(18) . .
C3 C4 C5 C6 -0.08(17) . .
C4 C5 C6 C1 0.73(16) . .
C4 C5 C6 C7 -177.70(11) . .
C2 C1 C6 C5 -0.44(15) . .
C13 C1 C6 C5 177.43(9) . .
C2 C1 C6 C7 178.30(9) . .
C13 C1 C6 C7 -3.82(11) . .
C5 C6 C7 C8 1.09(19) . .
C1 C6 C7 C8 -177.49(10) . .
C5 C6 C7 C12 178.71(11) . .
C1 C6 C7 C12 0.14(11) . .
C12 C7 C8 C9 -2.02(15) . .
C6 C7 C8 C9 175.36(10) . .
C7 C8 C9 C10 0.60(16) . .
C8 C9 C10 C11 0.95(17) . .
C9 C10 C11 C12 -1.07(16) . .
C10 C11 C12 C7 -0.35(16) . .
C10 C11 C12 C13 -179.85(10) . .
C8 C7 C12 C11 1.93(15) . .
C6 C7 C12 C11 -175.96(9) . .
C8 C7 C12 C13 -178.49(9) . .
C6 C7 C12 C13 3.61(11) . .
C11 C12 C13 O1 51.80(14) . .
C7 C12 C13 O1 -127.74(9) . .
C11 C12 C13 C14 -70.54(14) . .
C7 C12 C13 C14 109.92(10) . .
C11 C12 C13 C1 174.04(10) . .
C7 C12 C13 C1 -5.50(10) . .
C2 C1 C13 O1 -55.02(14) . .
C6 C1 C13 O1 127.32(9) . .
C2 C1 C13 C12 -176.73(10) . .
C6 C1 C13 C12 5.60(10) . .
C2 C1 C13 C14 64.81(13) . .
C6 C1 C13 C14 -112.85(9) . .
O1 C13 C14 C19 25.09(13) . .
C12 C13 C14 C19 150.51(10) . .
C1 C13 C14 C19 -98.60(11) . .
O1 C13 C14 C15 -158.60(10) . .
C12 C13 C14 C15 -33.18(14) . .
C1 C13 C14 C15 77.72(12) . .
C19 C14 C15 C16 -1.40(17) . .
C13 C14 C15 C16 -177.74(11) . .
C14 C15 C16 C17 0.09(19) . .
C15 C16 C17 C18 1.59(19) . .
C16 C17 C18 C19 -1.88(17) . .
C16 C17 C18 C18 179.09(12) . 2_666
C15 C14 C19 C18 1.07(16) . .
C13 C14 C19 C18 177.42(9) . .
C17 C18 C19 C14 0.55(15) . .
C18 C18 C19 C14 179.57(11) 2_666 .
C4A O1A C1A C2A -58.43(13) . .
C3A O2A C2A C1A -56.59(12) . .
O1A C1A C2A O2A 57.58(12) . .
C2A O2A C3A C4A 57.01(13) . .
C1A O1A C4A C3A 58.81(13) . .
O2A C3A C4A O1A -58.45(13) . .
C2B O1B C1B C2B -56.78(15) . 2_655
C1B O1B C2B C1B 56.88(15) . 2_655
